data_4020759
loop_
_publ_author_name
'Scott E. Denmark'
'Shinji Fujimori'
'Son M. Pham'

_publ_section_title
;
 Lewis Base Catalyzed Aldol Additions of Chiral
 Trichlorosilyl Enolates and Silyl Enol Ethers
;
_journal_name_full 'Journal of Organic Chemistry'
_journal_page_first 10823
_journal_page_last 10840
_journal_paper_doi 10.1021/jo051930+
_journal_volume 70
_journal_year 2005
_chemical_formula_sum 'C12 H16 O3'
_chemical_formula_weight 208.25
_chemical_melting_point 58
_space_group_IT_number 4
_symmetry_cell_setting monoclinic
_symmetry_space_group_name_Hall 'P 2yb'
_symmetry_space_group_name_H-M 'P 1 21 1'
_cell_angle_alpha 90.00
_cell_angle_beta 110.988(4)
_cell_angle_gamma 90.00
_cell_formula_units_Z 2
_cell_length_a 8.931(2)
_cell_length_b 5.4806(12)
_cell_length_c 11.847(3)
_cell_measurement_temperature 193(2)
_cell_volume 541.4(2)
_diffrn_ambient_temperature 193(2)
_exptl_crystal_density_diffrn 1.277
_cod_original_sg_symbol_H-M 'P 21'
_cod_database_code 4020759

loop_
_symmetry_equiv_pos_as_xyz
'x, y, z'
'-x, y+1/2, -z'

loop_
_atom_site_label
_atom_site_type_symbol
_atom_site_fract_x
_atom_site_fract_y
_atom_site_fract_z
_atom_site_U_iso_or_equiv
_atom_site_adp_type
_atom_site_occupancy
_atom_site_symmetry_multiplicity
_atom_site_calc_flag
_atom_site_refinement_flags
_atom_site_disorder_assembly
_atom_site_disorder_group
O1 O 0.8763(5) 0.6348(10) 0.6533(4) 0.0631(12) Uani 1 1 d . . .
H1 H 0.8190 0.7367 0.6722 0.095 Uiso 1 1 calc R . .
O2 O 0.5160(4) 0.6340(6) 0.6330(3) 0.0366(8) Uani 1 1 d . . .
O3 O 0.1998(3) 0.3879(6) 0.6278(2) 0.0316(7) Uani 1 1 d . . .
H3 H 0.1728 0.5255 0.5957 0.047 Uiso 1 1 calc R . .
C1 C 0.8665(3) 0.2704(7) 0.5346(3) 0.0184(7) Uani 1 1 d . . .
H1A H 0.8425 0.2948 0.4480 0.028 Uiso 1 1 calc R . .
H1B H 0.8413 0.1019 0.5490 0.028 Uiso 1 1 calc R . .
H1C H 0.9805 0.3021 0.5790 0.028 Uiso 1 1 calc R . .
C2 C 0.7709(4) 0.4362(8) 0.5758(3) 0.0288(9) Uani 1 1 d . . .
H2 H 0.6886 0.5136 0.5037 0.035 Uiso 1 1 calc R . .
C3 C 0.6854(4) 0.2888(8) 0.6431(3) 0.0301(8) Uani 1 1 d . . .
H3A H 0.6379 0.1421 0.5949 0.036 Uiso 1 1 calc R . .
H3B H 0.7654 0.2329 0.7208 0.036 Uiso 1 1 calc R . .
C4 C 0.5543(4) 0.4273(8) 0.6688(3) 0.0281(9) Uani 1 1 d . . .
C5 C 0.4758(4) 0.2944(9) 0.7455(3) 0.0314(9) Uani 1 1 d . . .
H5A H 0.5527 0.2855 0.8298 0.038 Uiso 1 1 calc R . .
H5B H 0.4507 0.1254 0.7151 0.038 Uiso 1 1 calc R . .
C6 C 0.3225(4) 0.4172(7) 0.7448(3) 0.0280(8) Uani 1 1 d . . .
H6 H 0.3431 0.5950 0.7625 0.034 Uiso 1 1 calc R . .
C7 C 0.2664(4) 0.3031(8) 0.8395(3) 0.0282(8) Uani 1 1 d . . .
C8 C 0.1742(5) 0.0945(9) 0.8160(3) 0.0358(9) Uani 1 1 d . . .
H8 H 0.1441 0.0198 0.7387 0.043 Uiso 1 1 calc R . .
C9 C 0.1249(6) -0.0077(10) 0.9038(4) 0.0411(11) Uani 1 1 d . . .
H9 H 0.0577 -0.1476 0.8853 0.049 Uiso 1 1 calc R . .
C10 C 0.1733(5) 0.0938(9) 1.0185(4) 0.0362(9) Uani 1 1 d . . .
H10 H 0.1397 0.0234 1.0787 0.043 Uiso 1 1 calc R . .
C11 C 0.2694(6) 0.2947(11) 1.0445(4) 0.0457(12) Uani 1 1 d . . .
H11 H 0.3036 0.3631 1.1234 0.055 Uiso 1 1 calc R . .
C12 C 0.3182(6) 0.4018(8) 0.9552(4) 0.0380(10) Uani 1 1 d . . .
H12 H 0.3861 0.5409 0.9740 0.046 Uiso 1 1 calc R . .

loop_
_atom_site_aniso_label
_atom_site_aniso_U_11
_atom_site_aniso_U_22
_atom_site_aniso_U_33
_atom_site_aniso_U_23
_atom_site_aniso_U_13
_atom_site_aniso_U_12
O1 0.064(2) 0.069(3) 0.068(3) -0.010(2) 0.038(2) -0.006(2)
O2 0.0337(15) 0.0375(17) 0.0423(16) 0.0129(14) 0.0179(12) 0.0108(14)
O3 0.0262(13) 0.0393(16) 0.0286(13) 0.0099(12) 0.0091(11) 0.0008(12)
C1 0.0115(13) 0.0213(15) 0.0248(15) -0.0156(13) 0.0094(11) -0.0051(13)
C2 0.0246(17) 0.037(2) 0.0279(17) -0.0040(16) 0.0128(13) 0.0012(17)
C3 0.0293(18) 0.0284(18) 0.0359(19) 0.0024(17) 0.0156(15) -0.0010(17)
C4 0.0234(16) 0.041(2) 0.0220(15) -0.0013(16) 0.0100(12) -0.0028(17)
C5 0.0273(18) 0.038(2) 0.0318(18) 0.0055(18) 0.0143(14) -0.0018(18)
C6 0.0286(18) 0.0262(18) 0.0299(17) -0.0031(15) 0.0116(14) -0.0014(15)
C7 0.0246(16) 0.0318(19) 0.0299(18) -0.0018(16) 0.0117(14) 0.0038(16)
C8 0.039(2) 0.042(2) 0.0271(18) 0.0012(17) 0.0129(16) -0.008(2)
C9 0.043(2) 0.040(2) 0.041(2) 0.006(2) 0.0156(19) -0.012(2)
C10 0.043(2) 0.038(2) 0.0323(19) 0.0071(18) 0.0192(16) 0.001(2)
C11 0.059(3) 0.054(3) 0.032(2) -0.006(2) 0.027(2) -0.009(3)
C12 0.052(2) 0.036(2) 0.0323(19) -0.0073(18) 0.0224(18) -0.010(2)

loop_
_geom_bond_atom_site_label_1
_geom_bond_atom_site_label_2
_geom_bond_distance
_geom_bond_site_symmetry_2
_geom_bond_publ_flag
O1 C2 1.515(6) . ?
O2 C4 1.215(6) . ?
O3 C6 1.435(4) . ?
C1 C2 1.446(5) . ?
C2 C3 1.519(5) . ?
C3 C4 1.515(5) . ?
C4 C5 1.517(5) . ?
C5 C6 1.523(5) . ?
C6 C7 1.517(5) . ?
C7 C8 1.378(6) . ?
C7 C12 1.391(5) . ?
C8 C9 1.384(6) . ?
C9 C10 1.386(6) . ?
C10 C11 1.361(7) . ?
C11 C12 1.408(6) . ?

loop_
_cod_related_entry_id
_cod_related_entry_database
_cod_related_entry_code
1 ChemSpider 30658478
